data_7201377
loop_
_publ_author_name
'Neumann, Marcus Aurelius'
'Perrin, Marc-Antoine'

_publ_section_title
;
 Can crystal structure prediction guide experimentalists to a new
 polymorph of paracetamol?
;
_journal_issue 11
_journal_name_full CrystEngComm
_journal_page_first 2475
_journal_paper_doi 10.1039/b909819d
_journal_volume 11
_journal_year 2009
_space_group_IT_number 54
_symmetry_cell_setting orthorhombic
_symmetry_Int_Tables_number 54
_symmetry_space_group_name_Hall '-P 2a 2ac'
_symmetry_space_group_name_H-M 'P c c a'
_cell_angle_alpha 90.000000
_cell_angle_beta 90.000000
_cell_angle_gamma 90.000000
_cell_length_a 29.761189
_cell_length_b 8.636402
_cell_length_c 11.635311
_cell_volume 2990.619
_cod_data_source_file b909819d.txt
_cod_data_source_block 29
_cod_struct_determination_method theoretical
_cod_database_code 7201377

loop_
_symmetry_equiv_pos_site_id
_symmetry_equiv_pos_as_xyz
1 x,y,z
2 -x+1/2,-y,z
3 -x,y,-z+1/2
4 x+1/2,-y,-z+1/2
5 -x,-y,-z
6 x+1/2,y,-z
7 x,-y,z+1/2
8 -x+1/2,y,z+1/2

loop_
_atom_site_label
_atom_site_type_symbol
_atom_site_fract_x
_atom_site_fract_y
_atom_site_fract_z
C0_0 C 0.933981 0.819975 0.224593
C1_0 C 0.951229 0.825553 0.336426
C2_0 C 0.915538 0.954312 0.176764
N3_0 N 0.937151 0.687957 0.153158
C4_0 C 0.952306 0.965049 0.396086
H5_0 H 0.964846 0.721683 0.375313
C6_0 C 0.916546 1.093587 0.236439
H7_0 H 0.900026 0.950454 0.092176
C8_0 C 0.941142 0.537707 0.183691
H9_0 H 0.937184 0.711104 0.066561
C10_0 C 0.936402 1.101289 0.345362
H11_0 H 0.966445 0.969288 0.482196
H12_0 H 0.901704 1.196515 0.198317
C13_0 C 0.947529 0.426056 0.085806
O14_0 O 0.939337 0.493934 0.286649
O15_0 O 0.940189 1.238332 0.404046
H16_0 H 0.915838 0.365262 0.068719
H17_0 H 0.957364 0.483926 0.006142
H18_0 H 0.972989 0.340189 0.109430
H19_0 H 0.938203 1.330035 0.349571
H9_1 H 0.818456 0.791211 0.321567
N3_1 N 0.818261 0.814771 0.408189
C0_1 C 0.821782 0.683108 0.480121
C8_1 C 0.814401 0.965029 0.439339
C1_1 C 0.841112 0.549165 0.433642
C2_1 C 0.803969 0.677763 0.591516
C13_1 C 0.805932 1.076863 0.342394
O14_1 O 0.817493 1.009039 0.541903
C4_1 C 0.840372 0.410531 0.494372
H5_1 H 0.857261 0.553689 0.349806
C6_1 C 0.803615 0.539133 0.652459
H7_1 H 0.789054 0.780708 0.628742
H16_1 H 0.836765 1.141598 0.323906
H17_1 H 0.780181 1.160155 0.368957
H18_1 H 0.795645 1.019215 0.262961
C10_1 C 0.820215 0.402975 0.602957
H11_1 H 0.855938 0.307873 0.457888
H12_1 H 0.788863 0.534789 0.737902
O15_1 O 0.816206 0.266309 0.661595
H19_1 H 0.818439 0.175010 0.607438
